data_4321057
loop_
_publ_author_name
'Kirstin Ortner'
'Louise Hilditch'
'Yifan Zheng'
'Jonathan R. Dilworth'
'Ulrich Abram'

_publ_contact_author
;
      Ulrich Abram
      Institut f\"ur Analytische  Chemie
      Technische Universit\"at Dresden        
      D-0162 Dresden         
      Bundesrepublik Deutschland
;
_publ_contact_author_email ulrich.abram@fz-rossendorf.de
_publ_contact_author_fax '049 351 463 7188'
_publ_contact_author_phone '049 351 463 2508 '
_publ_section_title
;
 Gold Complexes with Potentially Tri- and Tetradentate Phosphinothiolate
 Ligands
;
_journal_name_full 'Inorganic Chemistry'
_journal_page_first 2801
_journal_page_last 2806
_journal_paper_doi 10.1021/ic000015y
_journal_volume 39
_journal_year 2000
_chemical_formula_sum 'C36 H29 Au P2 S2'
_chemical_formula_weight 784.62
_chemical_name_systematic {Di(1-mercaptophenyl)phenylphosphine-S,P}{triphenylphosphine)gold(I)
_space_group_IT_number 14
_symmetry_cell_setting monoclinic
_symmetry_space_group_name_Hall '-P 2ybc'
_symmetry_space_group_name_H-M 'P 1 21/c 1'
_atom_sites_solution_hydrogens geom
_atom_sites_solution_primary direct
_atom_sites_solution_secondary difmap
_audit_creation_method SHELXL-97
_cell_angle_alpha 90.00
_cell_angle_beta 102.588(3)
_cell_angle_gamma 90.00
_cell_formula_units_Z 4
_cell_length_a 11.8330(10)
_cell_length_b 18.1580(10)
_cell_length_c 14.9090(10)
_cell_measurement_temperature 150(2)
_cell_volume 3126.4(4)
_computing_cell_refinement 'DIP2000 software DENZO (Otwinowski & Minor, 1996)'
_computing_data_collection 'DIP2000 software Xpress(MAC Science,1989)'
_computing_data_reduction 'DIP2000 software DENZO (Otwinowski & Minor, 1996)'
_computing_molecular_graphics 'ZORTEP (Zsolnai, 1994)'
_computing_publication_material 'SHELXL-97 (Sheldrick, 1997)'
_computing_structure_refinement 'SHELXL-97 (Sheldrick, 1997)'
_computing_structure_solution 'SHELXS-97 (Sheldrick, 1990)'
_diffrn_ambient_temperature 293(2)
_diffrn_measured_fraction_theta_full 0.923
_diffrn_measured_fraction_theta_max 0.923
_diffrn_measurement_device_type 'Enraf-nonius DIP2000'
_diffrn_radiation_monochromator graphite
_diffrn_radiation_source 'fine-focus sealed tube'
_diffrn_radiation_type MoK\a
_diffrn_radiation_wavelength 0.71073
_diffrn_reflns_av_R_equivalents 0.0266
_diffrn_reflns_av_sigmaI/netI 0.0376
_diffrn_reflns_limit_h_max 14
_diffrn_reflns_limit_h_min 0
_diffrn_reflns_limit_k_max 22
_diffrn_reflns_limit_k_min -22
_diffrn_reflns_limit_l_max 17
_diffrn_reflns_limit_l_min -17
_diffrn_reflns_number 11383
_diffrn_reflns_theta_full 26.54
_diffrn_reflns_theta_max 26.54
_diffrn_reflns_theta_min 1.76
_exptl_absorpt_coefficient_mu 4.966
_exptl_crystal_colour yellow
_exptl_crystal_density_diffrn 1.667
_exptl_crystal_density_method 'not measured'
_exptl_crystal_description needle
_exptl_crystal_F_000 1544
_exptl_crystal_size_max 0.8
_exptl_crystal_size_mid 0.4
_exptl_crystal_size_min 0.3
_refine_diff_density_max 3.339
_refine_diff_density_min -1.860
_refine_diff_density_rms 0.153
_refine_ls_extinction_method none
_refine_ls_goodness_of_fit_ref 1.124
_refine_ls_hydrogen_treatment mixed
_refine_ls_matrix_type full
_refine_ls_number_parameters 370
_refine_ls_number_reflns 6010
_refine_ls_number_restraints 0
_refine_ls_restrained_S_all 1.124
_refine_ls_R_factor_all 0.0710
_refine_ls_R_factor_gt 0.0627
_refine_ls_shift/su_max 0.009
_refine_ls_shift/su_mean 0.001
_refine_ls_structure_factor_coef Fsqd
_refine_ls_weighting_details 'calc w=1/[\s^2^(Fo^2^)+(0.0647P)^2^+27.7038P] where P=(Fo^2^+2Fc^2^)/3'
_refine_ls_weighting_scheme calc
_refine_ls_wR_factor_gt 0.1532
_refine_ls_wR_factor_ref 0.1576
_reflns_number_gt 5311
_reflns_number_total 6010
_reflns_threshold_expression >2sigma(I)
_cod_data_source_file ic000015y_3.cif
_cod_data_source_block yz7lh
_cod_database_code 4321057

loop_
_symmetry_equiv_pos_as_xyz
'x, y, z'
'-x, y+1/2, -z+1/2'
'-x, -y, -z'
'x, -y-1/2, z-1/2'

loop_
_atom_site_label
_atom_site_type_symbol
_atom_site_fract_x
_atom_site_fract_y
_atom_site_fract_z
_atom_site_U_iso_or_equiv
_atom_site_adp_type
_atom_site_occupancy
_atom_site_symmetry_multiplicity
_atom_site_calc_flag
_atom_site_refinement_flags
_atom_site_disorder_assembly
_atom_site_disorder_group
Au Au 0.11675(3) 0.22692(2) 0.44317(2) 0.03868(14) Uani 1 1 d . . .
S1 S 0.2297(3) 0.11921(18) 0.4504(2) 0.0638(8) Uani 1 1 d . . .
S2 S 0.2299(4) 0.2819(2) 0.6827(3) 0.0838(11) Uani 1 1 d . . .
H2 H 0.2112 0.2886 0.7582 0.126 Uiso 1 1 calc R . .
P1 P 0.2974(2) 0.29149(16) 0.48596(19) 0.0448(6) Uani 1 1 d . . .
P2 P -0.06742(19) 0.27167(13) 0.39909(16) 0.0342(5) Uani 1 1 d . . .
C11 C 0.4087(9) 0.2215(6) 0.5183(7) 0.046(2) Uani 1 1 d . . .
C12 C 0.3762(10) 0.1502(6) 0.4972(8) 0.054(3) Uani 1 1 d . . .
C13 C 0.4606(10) 0.0968(7) 0.5173(9) 0.066(3) Uani 1 1 d . . .
H13 H 0.4405 0.0478 0.5043 0.079 Uiso 1 1 calc R . .
C14 C 0.5776(12) 0.1147(8) 0.5573(9) 0.069(3) Uani 1 1 d . . .
H14 H 0.6338 0.0781 0.5664 0.082 Uiso 1 1 calc R . .
C15 C 0.6079(9) 0.1853(7) 0.5825(7) 0.055(3) Uani 1 1 d . . .
H15 H 0.6836 0.1973 0.6109 0.066 Uiso 1 1 calc R . .
C16 C 0.5214(9) 0.2392(6) 0.5643(8) 0.052(3) Uani 1 1 d . . .
H16 H 0.5392 0.2874 0.5830 0.062 Uiso 1 1 calc R . .
C21 C 0.3317(8) 0.3645(7) 0.5712(7) 0.052(3) Uani 1 1 d . . .
C22 C 0.2998(8) 0.3585(8) 0.6560(9) 0.066(3) Uani 1 1 d . . .
C23 C 0.3233(11) 0.4192(9) 0.7202(9) 0.070(4) Uani 1 1 d . . .
H23 H 0.3043 0.4153 0.7774 0.084 Uiso 1 1 calc R . .
C24 C 0.3720(12) 0.4811(9) 0.6978(11) 0.080(4) Uani 1 1 d . . .
H24 H 0.3837 0.5204 0.7387 0.096 Uiso 1 1 calc R . .
C25 C 0.4042(13) 0.4874(9) 0.6176(10) 0.086(5) Uani 1 1 d . . .
H25 H 0.4400 0.5303 0.6039 0.103 Uiso 1 1 calc R . .
C26 C 0.3843(10) 0.4301(8) 0.5547(9) 0.069(4) Uani 1 1 d . . .
H26 H 0.4071 0.4357 0.4993 0.083 Uiso 1 1 calc R . .
C31 C 0.3269(8) 0.3333(5) 0.3827(7) 0.042(2) Uani 1 1 d . . .
C32 C 0.4291(9) 0.3225(6) 0.3522(7) 0.048(2) Uani 1 1 d . . .
H32 H 0.4876 0.2933 0.3861 0.058 Uiso 1 1 calc R . .
C33 C 0.4439(9) 0.3552(6) 0.2714(8) 0.053(3) Uani 1 1 d . . .
H33 H 0.5119 0.3477 0.2511 0.063 Uiso 1 1 calc R . .
C34 C 0.3566(11) 0.3994(6) 0.2208(8) 0.059(3) Uani 1 1 d . . .
H34 H 0.3670 0.4229 0.1677 0.071 Uiso 1 1 calc R . .
C35 C 0.2538(10) 0.4082(7) 0.2503(9) 0.065(3) Uani 1 1 d . . .
H35 H 0.1944 0.4362 0.2153 0.078 Uiso 1 1 calc R . .
C36 C 0.2387(10) 0.3764(6) 0.3300(8) 0.056(3) Uani 1 1 d . . .
H36 H 0.1698 0.3833 0.3492 0.067 Uiso 1 1 calc R . .
C41 C -0.0815(7) 0.3288(5) 0.2974(6) 0.0372(19) Uani 1 1 d . . .
C42 C -0.0414(9) 0.2992(6) 0.2221(7) 0.049(2) Uani 1 1 d . . .
H42 H -0.0142 0.2510 0.2247 0.059 Uiso 1 1 calc R . .
C43 C -0.0422(10) 0.3413(7) 0.1449(8) 0.060(3) Uani 1 1 d . . .
H43 H -0.0166 0.3215 0.0953 0.072 Uiso 1 1 calc R . .
C44 C -0.0819(10) 0.4141(6) 0.1417(8) 0.056(3) Uani 1 1 d . . .
H44 H -0.0811 0.4430 0.0902 0.067 Uiso 1 1 calc R . .
C45 C -0.1221(10) 0.4433(6) 0.2142(8) 0.052(3) Uani 1 1 d . . .
H45 H -0.1496 0.4914 0.2111 0.063 Uiso 1 1 calc R . .
C46 C -0.1213(8) 0.4012(5) 0.2913(7) 0.044(2) Uani 1 1 d . . .
H46 H -0.1480 0.4215 0.3401 0.052 Uiso 1 1 calc R . .
C51 C -0.1083(8) 0.3306(5) 0.4864(7) 0.041(2) Uani 1 1 d . . .
C52 C -0.2122(12) 0.3303(7) 0.5077(10) 0.072(4) Uani 1 1 d . . .
H52 H -0.2692 0.2988 0.4763 0.086 Uiso 1 1 calc R . .
C53 C -0.2376(16) 0.3761(9) 0.5756(13) 0.103(6) Uani 1 1 d . . .
H53 H -0.3112 0.3764 0.5881 0.124 Uiso 1 1 calc R . .
C54 C -0.1512(16) 0.4212(8) 0.6244(10) 0.087(5) Uani 1 1 d . . .
H54 H -0.1636 0.4492 0.6736 0.105 Uiso 1 1 calc R . .
C55 C -0.0466(16) 0.4234(10) 0.5983(13) 0.108(6) Uani 1 1 d . . .
H55 H 0.0091 0.4575 0.6254 0.130 Uiso 1 1 calc R . .
C56 C -0.0234(12) 0.3771(9) 0.5342(11) 0.087(5) Uani 1 1 d . . .
H56 H 0.0503 0.3763 0.5219 0.105 Uiso 1 1 calc R . .
C61 C -0.1815(8) 0.2031(5) 0.3683(6) 0.040(2) Uani 1 1 d . . .
C62 C -0.2916(9) 0.2215(6) 0.3173(7) 0.046(2) Uani 1 1 d . . .
H62 H -0.3075 0.2695 0.2968 0.055 Uiso 1 1 calc R . .
C63 C -0.3765(9) 0.1682(7) 0.2975(8) 0.060(3) Uani 1 1 d . . .
H63 H -0.4487 0.1800 0.2614 0.072 Uiso 1 1 calc R . .
C64 C -0.3550(11) 0.0980(6) 0.3308(9) 0.065(3) Uani 1 1 d . . .
H64 H -0.4131 0.0626 0.3181 0.078 Uiso 1 1 calc R . .
C65 C -0.2486(11) 0.0798(6) 0.3825(8) 0.060(3) Uani 1 1 d . . .
H65 H -0.2351 0.0325 0.4066 0.071 Uiso 1 1 calc R . .
C66 C -0.1598(9) 0.1322(5) 0.3993(7) 0.044(2) Uani 1 1 d . . .
H66 H -0.0861 0.1190 0.4313 0.052 Uiso 1 1 calc R . .

loop_
_atom_site_aniso_label
_atom_site_aniso_U_11
_atom_site_aniso_U_22
_atom_site_aniso_U_33
_atom_site_aniso_U_23
_atom_site_aniso_U_13
_atom_site_aniso_U_12
Au 0.02995(19) 0.0523(2) 0.0332(2) 0.00475(15) 0.00559(13) -0.00221(15)
S1 0.0523(16) 0.0640(18) 0.073(2) -0.0119(15) 0.0088(14) -0.0004(14)
S2 0.096(3) 0.074(2) 0.089(3) 0.0206(19) 0.036(2) 0.002(2)
P1 0.0306(12) 0.0583(16) 0.0416(14) 0.0109(11) -0.0004(10) -0.0124(11)
P2 0.0262(10) 0.0412(12) 0.0337(12) -0.0009(9) 0.0030(8) -0.0005(9)
C11 0.040(5) 0.051(6) 0.040(5) 0.011(4) -0.007(4) -0.013(4)
C12 0.049(6) 0.050(6) 0.058(7) 0.003(5) 0.006(5) 0.009(5)
C13 0.051(7) 0.068(8) 0.075(8) -0.005(6) 0.007(6) 0.002(6)
C14 0.069(8) 0.071(8) 0.058(7) 0.009(6) -0.003(6) 0.016(7)
C15 0.042(5) 0.083(8) 0.038(6) 0.007(5) 0.003(4) -0.001(6)
C16 0.042(6) 0.060(7) 0.052(6) -0.002(5) 0.005(5) -0.011(5)
C21 0.030(5) 0.085(8) 0.041(6) 0.000(5) 0.009(4) 0.004(5)
C22 0.025(5) 0.098(10) 0.073(8) 0.022(7) 0.009(5) 0.020(5)
C23 0.058(7) 0.107(11) 0.047(7) 0.004(7) 0.015(5) 0.033(7)
C24 0.065(8) 0.095(11) 0.079(11) -0.009(8) 0.015(7) 0.001(8)
C25 0.088(10) 0.111(12) 0.065(9) -0.034(8) 0.032(8) -0.027(9)
C26 0.056(7) 0.082(9) 0.073(9) -0.026(7) 0.023(6) -0.020(6)
C31 0.039(5) 0.044(5) 0.040(5) 0.005(4) 0.004(4) -0.009(4)
C32 0.046(5) 0.053(6) 0.045(6) 0.005(4) 0.007(4) 0.002(5)
C33 0.049(6) 0.059(6) 0.052(7) 0.009(5) 0.015(5) 0.005(5)
C34 0.076(8) 0.057(7) 0.048(7) 0.009(5) 0.019(6) -0.001(6)
C35 0.050(6) 0.069(8) 0.075(8) 0.032(6) 0.011(6) 0.006(6)
C36 0.052(6) 0.056(6) 0.062(7) 0.022(5) 0.016(5) 0.009(5)
C41 0.031(4) 0.042(5) 0.038(5) 0.000(4) 0.008(4) -0.004(4)
C42 0.051(6) 0.057(6) 0.039(6) 0.004(4) 0.007(4) 0.009(5)
C43 0.064(7) 0.075(8) 0.042(6) -0.006(5) 0.016(5) 0.007(6)
C44 0.057(6) 0.064(7) 0.044(6) 0.008(5) 0.005(5) -0.004(5)
C45 0.061(7) 0.041(5) 0.051(6) 0.003(4) 0.004(5) 0.003(5)
C46 0.047(5) 0.043(5) 0.041(5) -0.003(4) 0.009(4) 0.002(4)
C51 0.048(5) 0.036(5) 0.038(5) -0.001(4) 0.010(4) -0.006(4)
C52 0.076(8) 0.068(8) 0.086(10) -0.037(7) 0.047(7) -0.026(7)
C53 0.127(14) 0.089(10) 0.125(15) -0.042(10) 0.096(12) -0.032(10)
C54 0.131(14) 0.079(10) 0.060(9) -0.029(7) 0.038(9) -0.004(9)
C55 0.108(13) 0.112(13) 0.106(14) -0.068(11) 0.027(11) -0.027(11)
C56 0.059(8) 0.103(11) 0.091(11) -0.054(9) -0.003(7) -0.005(8)
C61 0.044(5) 0.044(5) 0.032(5) -0.005(4) 0.010(4) -0.003(4)
C62 0.038(5) 0.049(6) 0.047(6) 0.002(4) 0.001(4) -0.003(4)
C63 0.036(5) 0.066(7) 0.069(8) -0.001(6) -0.008(5) -0.015(5)
C64 0.065(7) 0.051(7) 0.070(8) -0.004(6) -0.005(6) -0.021(6)
C65 0.072(8) 0.041(6) 0.058(7) -0.003(5) -0.002(6) -0.016(5)
C66 0.044(5) 0.037(5) 0.043(5) -0.009(4) -0.006(4) 0.003(4)

loop_
_atom_type_symbol
_atom_type_description
_atom_type_scat_dispersion_real
_atom_type_scat_dispersion_imag
_atom_type_scat_source
C C 0.0033 0.0016 'International Tables Vol C Tables 4.2.6.8 and 6.1.1.4'
H H 0.0000 0.0000 'International Tables Vol C Tables 4.2.6.8 and 6.1.1.4'
P P 0.1023 0.0942 'International Tables Vol C Tables 4.2.6.8 and 6.1.1.4'
S S 0.1246 0.1234 'International Tables Vol C Tables 4.2.6.8 and 6.1.1.4'
Au Au -2.0133 8.8022 'International Tables Vol C Tables 4.2.6.8 and 6.1.1.4'

loop_
_geom_angle_atom_site_label_1
_geom_angle_atom_site_label_2
_geom_angle_atom_site_label_3
_geom_angle
_geom_angle_site_symmetry_1
_geom_angle_site_symmetry_3
_geom_angle_publ_flag
P2 Au S1 143.52(10) . . ?
P2 Au P1 129.91(9) . . ?
S1 Au P1 85.97(10) . . ?
C12 S1 Au 104.2(4) . . ?
C31 P1 C11 104.7(5) . . ?
C31 P1 C21 103.4(5) . . ?
C11 P1 C21 106.6(5) . . ?
C31 P1 Au 107.7(3) . . ?
C11 P1 Au 106.3(3) . . ?
C21 P1 Au 126.3(3) . . ?
C41 P2 C61 104.6(4) . . ?
C41 P2 C51 105.7(4) . . ?
C61 P2 C51 106.4(4) . . ?
C41 P2 Au 110.6(3) . . ?
C61 P2 Au 116.0(3) . . ?
C51 P2 Au 112.8(3) . . ?
C12 C11 C16 121.3(10) . . ?
C12 C11 P1 116.7(7) . . ?
C16 C11 P1 121.9(8) . . ?
C11 C12 C13 117.6(11) . . ?
C11 C12 S1 125.4(8) . . ?
C13 C12 S1 116.9(9) . . ?
C12 C13 C14 121.6(12) . . ?
C15 C14 C13 120.4(12) . . ?
C14 C15 C16 117.9(10) . . ?
C15 C16 C11 121.0(10) . . ?
C26 C21 C22 116.5(12) . . ?
C26 C21 P1 122.8(9) . . ?
C22 C21 P1 120.7(10) . . ?
C21 C22 C23 119.1(13) . . ?
C21 C22 S2 120.9(11) . . ?
C23 C22 S2 119.9(10) . . ?
C24 C23 C22 120.4(13) . . ?
C25 C24 C23 121.2(16) . . ?
C24 C25 C26 120.1(16) . . ?
C25 C26 C21 122.7(13) . . ?
C32 C31 C36 119.2(9) . . ?
C32 C31 P1 123.9(8) . . ?
C36 C31 P1 116.8(8) . . ?
C33 C32 C31 120.3(10) . . ?
C32 C33 C34 119.9(10) . . ?
C35 C34 C33 119.4(10) . . ?
C36 C35 C34 121.0(11) . . ?
C35 C36 C31 120.1(11) . . ?
C46 C41 C42 118.2(9) . . ?
C46 C41 P2 124.3(7) . . ?
C42 C41 P2 117.4(7) . . ?
C43 C42 C41 120.5(10) . . ?
C42 C43 C44 119.5(10) . . ?
C45 C44 C43 120.4(10) . . ?
C44 C45 C46 120.0(10) . . ?
C45 C46 C41 121.3(9) . . ?
C52 C51 C56 118.8(11) . . ?
C52 C51 P2 124.6(8) . . ?
C56 C51 P2 116.6(9) . . ?
C51 C52 C53 121.8(12) . . ?
C54 C53 C52 118.9(14) . . ?
C55 C54 C53 118.3(12) . . ?
C56 C55 C54 121.2(15) . . ?
C55 C56 C51 120.6(14) . . ?
C66 C61 C62 119.4(9) . . ?
C66 C61 P2 118.8(7) . . ?
C62 C61 P2 121.7(8) . . ?
C63 C62 C61 119.9(10) . . ?
C64 C63 C62 120.3(10) . . ?
C65 C64 C63 120.3(10) . . ?
C64 C65 C66 120.0(10) . . ?
C61 C66 C65 120.0(9) . . ?

loop_
_geom_bond_atom_site_label_1
_geom_bond_atom_site_label_2
_geom_bond_distance
_geom_bond_site_symmetry_2
_geom_bond_publ_flag
Au P2 2.284(2) . ?
Au S1 2.358(3) . ?
Au P1 2.399(2) . ?
S1 C12 1.811(12) . ?
S2 C22 1.709(14) . ?
P1 C31 1.817(10) . ?
P1 C11 1.817(11) . ?
P1 C21 1.821(12) . ?
P2 C41 1.814(9) . ?
P2 C61 1.821(10) . ?
P2 C51 1.829(10) . ?
C11 C12 1.368(15) . ?
C11 C16 1.397(14) . ?
C12 C13 1.377(16) . ?
C13 C14 1.421(17) . ?
C14 C15 1.361(18) . ?
C15 C16 1.399(16) . ?
C21 C26 1.389(18) . ?
C21 C22 1.400(16) . ?
C22 C23 1.45(2) . ?
C23 C24 1.34(2) . ?
C24 C25 1.34(2) . ?
C25 C26 1.385(18) . ?
C31 C32 1.395(14) . ?
C31 C36 1.401(14) . ?
C32 C33 1.388(14) . ?
C33 C34 1.393(16) . ?
C34 C35 1.390(17) . ?
C35 C36 1.367(15) . ?
C41 C46 1.393(13) . ?
C41 C42 1.417(14) . ?
C42 C43 1.381(16) . ?
C43 C44 1.400(16) . ?
C44 C45 1.379(16) . ?
C45 C46 1.380(14) . ?
C51 C52 1.335(15) . ?
C51 C56 1.385(15) . ?
C52 C53 1.392(17) . ?
C53 C54 1.38(2) . ?
C54 C55 1.38(2) . ?
C55 C56 1.344(19) . ?
C61 C66 1.372(13) . ?
C61 C62 1.398(14) . ?
C62 C63 1.379(14) . ?
C63 C64 1.373(16) . ?
C64 C65 1.366(17) . ?
C65 C66 1.399(14) . ?
